data_4350104
loop_
_publ_author_name
'Meng, Xianghe'
'Liang, Fei'
'Tang, Jian'
'Kang, Kaijin'
'Yin, Wenlong'
'Zeng, Tixian'
'Kang, Bin'
'Lin, Zheshuai'
'Xia, Mingjun'

_publ_section_title
;
 LiO4 tetrahedra lock the alignment of \p-conjugated layers to maximize
 optical anisotropy in metal hydroisocyanurates
;
_journal_issue 10
_journal_name_full 'Inorganic Chemistry Frontiers'
_journal_page_first 2850
_journal_paper_doi 10.1039/C9QI01047E
_journal_volume 6
_journal_year 2019
_chemical_formula_sum 'C12 H20 Ca Li2 N12 O18'
_chemical_formula_weight 674.36
_space_group_IT_number 63
_space_group_name_Hall '-C 2c 2'
_space_group_name_H-M_alt 'C m c m'
_atom_sites_solution_hydrogens geom
_atom_sites_solution_primary direct
_atom_sites_solution_secondary difmap
_audit_creation_method SHELXL-97
_audit_update_record
;
2019-07-22 deposited with the CCDC.	2019-09-02 downloaded from the CCDC.
;
_cell_angle_alpha 90.00
_cell_angle_beta 90.00
_cell_angle_gamma 90.00
_cell_formula_units_Z 4
_cell_length_a 16.1096(10)
_cell_length_b 11.7548(6)
_cell_length_c 12.7052(9)
_cell_measurement_temperature 293(2)
_cell_volume 2405.9(3)
_computing_structure_refinement 'SHELXL-97 (Sheldrick, 1997)'
_computing_structure_solution 'SHELXS-97 (Sheldrick, 1990)'
_diffrn_ambient_temperature 293(2)
_diffrn_measured_fraction_theta_full 0.999
_diffrn_measured_fraction_theta_max 0.999
_diffrn_radiation_monochromator graphite
_diffrn_radiation_source 'fine-focus sealed tube'
_diffrn_radiation_type MoK\a
_diffrn_radiation_wavelength 0.71073
_diffrn_reflns_av_R_equivalents 0.0534
_diffrn_reflns_av_sigmaI/netI 0.0254
_diffrn_reflns_limit_h_max 19
_diffrn_reflns_limit_h_min -20
_diffrn_reflns_limit_k_max 14
_diffrn_reflns_limit_k_min -14
_diffrn_reflns_limit_l_max 15
_diffrn_reflns_limit_l_min -15
_diffrn_reflns_number 13881
_diffrn_reflns_theta_full 26.36
_diffrn_reflns_theta_max 26.36
_diffrn_reflns_theta_min 2.68
_exptl_absorpt_coefficient_mu 0.377
_exptl_crystal_density_diffrn 1.862
_exptl_crystal_density_method 'not measured'
_exptl_crystal_F_000 1384
_refine_diff_density_max 0.319
_refine_diff_density_min -0.340
_refine_diff_density_rms 0.058
_refine_ls_extinction_method none
_refine_ls_goodness_of_fit_ref 1.046
_refine_ls_hydrogen_treatment mixed
_refine_ls_matrix_type full
_refine_ls_number_parameters 136
_refine_ls_number_reflns 1334
_refine_ls_number_restraints 3
_refine_ls_restrained_S_all 1.048
_refine_ls_R_factor_all 0.0431
_refine_ls_R_factor_gt 0.0355
_refine_ls_shift/su_max 0.000
_refine_ls_shift/su_mean 0.000
_refine_ls_structure_factor_coef Fsqd
_refine_ls_weighting_details 'calc w=1/[\s^2^(Fo^2^)+(0.0667P)^2^+1.2621P] where P=(Fo^2^+2Fc^2^)/3'
_refine_ls_weighting_scheme calc
_refine_ls_wR_factor_gt 0.1013
_refine_ls_wR_factor_ref 0.1068
_reflns_number_gt 1116
_reflns_number_total 1334
_reflns_threshold_expression >2sigma(I)
_cod_data_source_file c9qi01047e2.cif
_cod_data_source_block lc
_cod_database_code 4350104

loop_
_symmetry_equiv_pos_as_xyz
'x, y, z'
'-x, -y, z+1/2'
'-x, y, -z+1/2'
'x, -y, -z'
'x+1/2, y+1/2, z'
'-x+1/2, -y+1/2, z+1/2'
'-x+1/2, y+1/2, -z+1/2'
'x+1/2, -y+1/2, -z'
'-x, -y, -z'
'x, y, -z-1/2'
'x, -y, z-1/2'
'-x, y, z'
'-x+1/2, -y+1/2, -z'
'x+1/2, y+1/2, -z-1/2'
'x+1/2, -y+1/2, z-1/2'
'-x+1/2, y+1/2, z'

loop_
_atom_site_label
_atom_site_type_symbol
_atom_site_fract_x
_atom_site_fract_y
_atom_site_fract_z
_atom_site_U_iso_or_equiv
_atom_site_adp_type
_atom_site_occupancy
_atom_site_symmetry_multiplicity
_atom_site_calc_flag
_atom_site_refinement_flags
Ca1 Ca 0.5000 0.71839(6) 0.7500 0.0253(2) Uani 1 4 d S
Li1 Li 0.5000 0.1827(5) 0.7500 0.0315(13) Uani 1 4 d S
Li2 Li 0.5000 0.4301(5) 0.7500 0.0370(15) Uani 1 4 d S
O1 O 0.14538(10) -0.06612(13) 0.7500 0.0262(4) Uani 1 2 d S
O2 O 0.15127(10) 0.31675(14) 0.7500 0.0315(4) Uani 1 2 d S
O3 O 0.39261(11) 0.11658(15) 0.7500 0.0378(5) Uani 1 2 d S
O4 O 0.10890(11) 0.5000 0.5000 0.0399(5) Uani 1 2 d S
O5 O 0.35154(7) 0.30758(9) 0.51355(11) 0.0293(3) Uani 1 1 d .
O6 O 0.5000 0.29623(15) 0.63401(15) 0.0301(4) Uani 1 2 d SD
O7 O 0.5000 0.55559(14) 0.62993(14) 0.0261(4) Uani 1 2 d SD
O8 O 0.5000 0.84410(18) 0.89344(19) 0.0454(6) Uani 1 2 d SD
N1 N 0.14383(11) 0.12676(16) 0.7500 0.0228(4) Uani 1 2 d S
N2 N 0.26899(11) 0.02506(16) 0.7500 0.0227(4) Uani 1 2 d S
H2 H 0.2935 -0.0399 0.7500 0.027 Uiso 1 2 calc SR
N3 N 0.27370(12) 0.22029(16) 0.7500 0.0240(5) Uani 1 2 d S
H3 H 0.3005 0.2835 0.7500 0.029 Uiso 1 2 calc SR
N4 N 0.23051(8) 0.40273(11) 0.50494(11) 0.0242(4) Uani 1 1 d .
H4 H 0.2047 0.3387 0.5070 0.029 Uiso 1 1 calc R
N5 N 0.35836(11) 0.5000 0.5000 0.0229(4) Uani 1 2 d S
C1 C 0.18327(14) 0.02641(19) 0.7500 0.0195(5) Uani 1 2 d S
C2 C 0.18803(14) 0.22310(19) 0.7500 0.0215(5) Uani 1 2 d S
C3 C 0.31735(15) 0.1208(2) 0.7500 0.0236(5) Uani 1 2 d S
C4 C 0.18434(15) 0.5000 0.5000 0.0243(5) Uani 1 2 d S
C5 C 0.31604(10) 0.40134(13) 0.50685(13) 0.0213(4) Uani 1 1 d .
H6 H 0.4588(11) 0.2953(16) 0.5919(15) 0.032 Uiso 1 1 d D
H7 H 0.5430(10) 0.5418(16) 0.5883(15) 0.032 Uiso 1 1 d D
H8 H 0.5415(10) 0.8788(16) 0.9181(16) 0.032 Uiso 1 1 d D

loop_
_atom_site_aniso_label
_atom_site_aniso_U_11
_atom_site_aniso_U_22
_atom_site_aniso_U_33
_atom_site_aniso_U_23
_atom_site_aniso_U_13
_atom_site_aniso_U_12
Ca1 0.0208(4) 0.0180(4) 0.0370(4) 0.000 0.000 0.000
Li1 0.016(3) 0.028(3) 0.051(4) 0.000 0.000 0.000
Li2 0.053(4) 0.022(3) 0.037(3) 0.000 0.000 0.000
O1 0.0227(9) 0.0152(8) 0.0406(10) 0.000 0.000 -0.0033(6)
O2 0.0227(9) 0.0146(8) 0.0571(12) 0.000 0.000 0.0022(7)
O3 0.0191(9) 0.0265(10) 0.0677(14) 0.000 0.000 0.0003(7)
O4 0.0199(9) 0.0265(10) 0.0732(14) 0.0095(9) 0.000 0.000
O5 0.0244(7) 0.0154(6) 0.0480(8) 0.0010(5) -0.0022(5) 0.0023(4)
O6 0.0233(9) 0.0302(10) 0.0368(10) 0.0008(8) 0.000 0.000
O7 0.0173(9) 0.0298(9) 0.0311(10) -0.0051(7) 0.000 0.000
O8 0.0239(10) 0.0479(13) 0.0645(14) -0.0285(11) 0.000 0.000
N1 0.0186(10) 0.0150(9) 0.0347(11) 0.000 0.000 -0.0011(7)
N2 0.0188(10) 0.0144(9) 0.0348(11) 0.000 0.000 0.0012(7)
N3 0.0189(10) 0.0128(9) 0.0402(12) 0.000 0.000 -0.0040(7)
N4 0.0202(8) 0.0148(7) 0.0375(8) 0.0017(6) -0.0003(6) -0.0028(5)
N5 0.0186(10) 0.0161(10) 0.0339(11) 0.0008(8) 0.000 0.000
C1 0.0193(11) 0.0183(11) 0.0210(11) 0.000 0.000 -0.0016(9)
C2 0.0195(11) 0.0174(11) 0.0275(12) 0.000 0.000 -0.0005(9)
C3 0.0205(11) 0.0192(11) 0.0311(13) 0.000 0.000 -0.0007(9)
C4 0.0224(12) 0.0184(11) 0.0320(13) 0.0022(9) 0.000 0.000
C5 0.0219(8) 0.0189(8) 0.0231(8) 0.0000(6) -0.0008(6) 0.0008(6)

loop_
_atom_type_symbol
_atom_type_description
_atom_type_scat_dispersion_real
_atom_type_scat_dispersion_imag
_atom_type_scat_source
C C 0.0033 0.0016 'International Tables Vol C Tables 4.2.6.8 and 6.1.1.4'
H H 0.0000 0.0000 'International Tables Vol C Tables 4.2.6.8 and 6.1.1.4'
Li Li -0.0003 0.0001 'International Tables Vol C Tables 4.2.6.8 and 6.1.1.4'
N N 0.0061 0.0033 'International Tables Vol C Tables 4.2.6.8 and 6.1.1.4'
O O 0.0106 0.0060 'International Tables Vol C Tables 4.2.6.8 and 6.1.1.4'
Ca Ca 0.2262 0.3064 'International Tables Vol C Tables 4.2.6.8 and 6.1.1.4'

loop_
_geom_angle_atom_site_label_1
_geom_angle_atom_site_label_2
_geom_angle_atom_site_label_3
_geom_angle
_geom_angle_site_symmetry_1
_geom_angle_site_symmetry_3
O8 Ca1 O8 101.93(12) . 10_557
O8 Ca1 O7 167.60(7) . .
O8 Ca1 O7 90.48(8) 10_557 .
O8 Ca1 O7 90.48(8) . 10_557
O8 Ca1 O7 167.60(7) 10_557 10_557
O7 Ca1 O7 77.12(8) . 10_557
O8 Ca1 N1 105.40(3) . 7_556
O8 Ca1 N1 105.40(3) 10_557 7_556
O7 Ca1 N1 70.75(3) . 7_556
O7 Ca1 N1 70.75(3) 10_557 7_556
O8 Ca1 N1 105.40(3) . 5
O8 Ca1 N1 105.40(3) 10_557 5
O7 Ca1 N1 70.75(3) . 5
O7 Ca1 N1 70.75(3) 10_557 5
N1 Ca1 N1 130.14(9) 7_556 5
O8 Ca1 O2 74.34(3) . 7_556
O8 Ca1 O2 74.34(3) 10_557 7_556
O7 Ca1 O2 109.59(3) . 7_556
O7 Ca1 O2 109.59(3) 10_557 7_556
N1 Ca1 O2 50.32(5) 7_556 7_556
N1 Ca1 O2 179.55(6) 5 7_556
O8 Ca1 O2 74.34(3) . 5
O8 Ca1 O2 74.34(3) 10_557 5
O7 Ca1 O2 109.59(3) . 5
O7 Ca1 O2 109.59(3) 10_557 5
N1 Ca1 O2 179.55(6) 7_556 5
N1 Ca1 O2 50.32(5) 5 5
O2 Ca1 O2 129.23(7) 7_556 5
O8 Ca1 C2 89.34(3) . 5
O8 Ca1 C2 89.34(3) 10_557 5
O7 Ca1 C2 90.82(3) . 5
O7 Ca1 C2 90.82(3) 10_557 5
N1 Ca1 C2 156.12(6) 7_556 5
N1 Ca1 C2 25.98(6) 5 5
O2 Ca1 C2 153.57(6) 7_556 5
O2 Ca1 C2 24.34(5) 5 5
O8 Ca1 C2 89.34(3) . 7_556
O8 Ca1 C2 89.34(3) 10_557 7_556
O7 Ca1 C2 90.82(3) . 7_556
O7 Ca1 C2 90.82(3) 10_557 7_556
N1 Ca1 C2 25.98(6) 7_556 7_556
N1 Ca1 C2 156.12(6) 5 7_556
O2 Ca1 C2 24.34(5) 7_556 7_556
O2 Ca1 C2 153.57(6) 5 7_556
C2 Ca1 C2 177.90(9) 5 7_556
O8 Ca1 Li2 129.04(6) . .
O8 Ca1 Li2 129.04(6) 10_557 .
O7 Ca1 Li2 38.56(4) . .
O7 Ca1 Li2 38.56(4) 10_557 .
N1 Ca1 Li2 65.07(4) 7_556 .
N1 Ca1 Li2 65.07(4) 5 .
O2 Ca1 Li2 115.38(4) 7_556 .
O2 Ca1 Li2 115.38(4) 5 .
C2 Ca1 Li2 91.05(4) 5 .
C2 Ca1 Li2 91.05(4) 7_556 .
O3 Li1 O3 131.6(3) . 3_656
O3 Li1 O6 105.97(8) . 10_557
O3 Li1 O6 105.97(8) 3_656 10_557
O3 Li1 O6 105.97(8) . .
O3 Li1 O6 105.97(8) 3_656 .
O6 Li1 O6 95.7(3) 10_557 .
O3 Li1 Li2 114.21(17) . .
O3 Li1 Li2 114.21(17) 3_656 .
O6 Li1 Li2 47.85(14) 10_557 .
O6 Li1 Li2 47.85(14) . .
O7 Li2 O7 91.9(2) 10_557 .
O7 Li2 O6 177.2(2) 10_557 .
O7 Li2 O6 90.92(7) . .
O7 Li2 O6 90.92(7) 10_557 10_557
O7 Li2 O6 177.2(2) . 10_557
O6 Li2 O6 86.2(2) . 10_557
O7 Li2 O1 89.24(11) 10_557 7_556
O7 Li2 O1 89.24(11) . 7_556
O6 Li2 O1 90.80(11) . 7_556
O6 Li2 O1 90.80(11) 10_557 7_556
O7 Li2 O1 89.24(11) 10_557 5
O7 Li2 O1 89.24(11) . 5
O6 Li2 O1 90.80(11) . 5
O6 Li2 O1 90.80(11) 10_557 5
O1 Li2 O1 177.8(3) 7_556 5
O7 Li2 Li1 134.04(12) 10_557 .
O7 Li2 Li1 134.04(12) . .
O6 Li2 Li1 43.12(12) . .
O6 Li2 Li1 43.12(12) 10_557 .
O1 Li2 Li1 91.09(15) 7_556 .
O1 Li2 Li1 91.09(15) 5 .
O7 Li2 Ca1 45.96(12) 10_557 .
O7 Li2 Ca1 45.96(12) . .
O6 Li2 Ca1 136.88(12) . .
O6 Li2 Ca1 136.88(12) 10_557 .
O1 Li2 Ca1 88.91(15) 7_556 .
O1 Li2 Ca1 88.91(15) 5 .
Li1 Li2 Ca1 180.0 . .
C1 O1 Li2 120.4(2) . 5_445
C2 O2 Ca1 92.90(14) . 5_445
C3 O3 Li1 153.4(2) . .
Li1 O6 Li2 89.03(19) . .
Li2 O7 Ca1 95.48(13) . .
C2 N1 C1 119.5(2) . .
C2 N1 Ca1 97.23(14) . 5_445
C1 N1 Ca1 143.24(15) . 5_445
C3 N2 C1 124.0(2) . .
C3 N3 C2 122.39(19) . .
C4 N4 C5 123.74(15) . .
C5 N5 C5 119.2(2) . 4_566
O1 C1 N1 122.4(2) . .
O1 C1 N2 118.6(2) . .
N1 C1 N2 119.0(2) . .
O2 C2 N1 119.6(2) . .
O2 C2 N3 119.7(2) . .
N1 C2 N3 120.8(2) . .
O2 C2 Ca1 62.76(12) . 5_445
N1 C2 Ca1 56.79(12) . 5_445
N3 C2 Ca1 177.58(15) . 5_445
O3 C3 N3 123.4(2) . .
O3 C3 N2 122.3(2) . .
N3 C3 N2 114.3(2) . .
O4 C4 N4 123.01(10) . 4_566
O4 C4 N4 123.01(10) . .
N4 C4 N4 114.0(2) 4_566 .
O5 C5 N5 122.27(16) . .
O5 C5 N4 118.11(15) . .
N5 C5 N4 119.62(15) . .

loop_
_geom_bond_atom_site_label_1
_geom_bond_atom_site_label_2
_geom_bond_distance
_geom_bond_site_symmetry_2
Ca1 O8 2.346(2) .
Ca1 O8 2.346(2) 10_557
Ca1 O7 2.4473(17) .
Ca1 O7 2.4473(17) 10_557
Ca1 N1 2.5551(19) 7_556
Ca1 N1 2.5551(19) 5
Ca1 O2 2.6972(17) 7_556
Ca1 O2 2.6972(17) 5
Ca1 C2 3.030(2) 5
Ca1 C2 3.030(2) 7_556
Ca1 Li2 3.389(6) .
Li1 O3 1.897(3) .
Li1 O3 1.897(3) 3_656
Li1 O6 1.988(4) 10_557
Li1 O6 1.988(4) .
Li1 Li2 2.908(9) .
Li2 O7 2.122(4) 10_557
Li2 O7 2.122(4) .
Li2 O6 2.156(5) .
Li2 O6 2.156(5) 10_557
Li2 O1 2.3424(16) 7_556
Li2 O1 2.3424(16) 5
O1 C1 1.247(3) .
O1 Li2 2.3424(16) 5_445
O2 C2 1.250(3) .
O2 Ca1 2.6972(17) 5_445
O3 C3 1.213(3) .
O4 C4 1.215(3) .
O5 C5 1.245(2) .
N1 C2 1.338(3) .
N1 C1 1.340(3) .
N1 Ca1 2.5551(19) 5_445
N2 C3 1.369(3) .
N2 C1 1.381(3) .
N3 C3 1.364(3) .
N3 C2 1.380(3) .
N4 C4 1.3654(19) .
N4 C5 1.378(2) .
N5 C5 1.3481(19) .
N5 C5 1.3481(19) 4_566
C2 Ca1 3.030(2) 5_445
C4 N4 1.3654(19) 4_566
